data_7037597
loop_
_publ_author_name
'Deacon, Glen B.'
'Junk, Peter C.'
'Kelly, Rory P.'
'Wang, Jun'

_publ_section_title
;
 Exploring the effect of the Ln(III)/Ln(II) redox potential on C-F
 activation and on oxidation of some lanthanoid organoamides.
;
_journal_issue 4
_journal_name_full 'Dalton transactions (Cambridge, England : 2003)'
_journal_page_first 1422
_journal_page_last 1435
_journal_paper_doi 10.1039/c5dt04239a
_journal_volume 45
_journal_year 2016
_chemical_formula_moiety 'C24 H30 Eu F8 I N4 O'
_chemical_formula_sum 'C24 H30 Eu F8 I N4 O'
_chemical_formula_weight 821.38
_space_group_crystal_system triclinic
_space_group_IT_number 2
_space_group_name_Hall '-P 1'
_space_group_name_H-M_alt 'P -1'
_symmetry_space_group_name_Hall '-P 1'
_symmetry_space_group_name_H-M 'P -1'
_atom_sites_solution_hydrogens geom
_audit_creation_date 2015-09-13
_audit_creation_method
;
Olex2 1.2
(compiled 2015.01.26 svn.r3150 for OlexSys, GUI svn.r4998)
;
_audit_update_record
;
2015-10-28 deposited with the CCDC.
2015-12-04 downloaded from the CCDC.
;
_cell_angle_alpha 99.446(2)
_cell_angle_beta 98.497(2)
_cell_angle_gamma 97.281(2)
_cell_formula_units_Z 2
_cell_length_a 8.8112(2)
_cell_length_b 9.3315(2)
_cell_length_c 17.4996(6)
_cell_measurement_temperature 123(1)
_cell_volume 1386.85(7)
_computing_cell_refinement 'Bruker Apex2 v2.0 (Bruker AXS, 2005)'
_computing_data_collection 'Bruker Apex2 v2.0 (Bruker AXS, 2005)'
_computing_data_reduction 'Bruker Apex2 v2.0 (Bruker AXS, 2005)'
_computing_molecular_graphics 'Olex2 (Dolomanov et al., 2009)'
_computing_publication_material 'Olex2 (Dolomanov et al., 2009)'
_computing_structure_refinement 'ShelXL (Sheldrick, 2008)'
_computing_structure_solution 'SHELXS-97 (Sheldrick, 1997)'
_diffrn_ambient_temperature 123(1)
_diffrn_measured_fraction_theta_full 1.000
_diffrn_measured_fraction_theta_max 1.000
_diffrn_measurement_device_type 'Bruker X8 Apex II CCD'
_diffrn_measurement_method 'phi and omega scans'
_diffrn_radiation_monochromator graphite
_diffrn_radiation_type MoK\a
_diffrn_radiation_wavelength 0.71073
_diffrn_reflns_av_R_equivalents 0.0263
_diffrn_reflns_av_unetI/netI 0.0284
_diffrn_reflns_laue_measured_fraction_full 1.000
_diffrn_reflns_laue_measured_fraction_max 1.000
_diffrn_reflns_limit_h_max 11
_diffrn_reflns_limit_h_min -11
_diffrn_reflns_limit_k_max 12
_diffrn_reflns_limit_k_min -12
_diffrn_reflns_limit_l_max 22
_diffrn_reflns_limit_l_min -22
_diffrn_reflns_number 20355
_diffrn_reflns_point_group_measured_fraction_full 1.000
_diffrn_reflns_point_group_measured_fraction_max 1.000
_diffrn_reflns_theta_full 27.498
_diffrn_reflns_theta_max 27.498
_diffrn_reflns_theta_min 2.239
_diffrn_source 'fine-focus sealed tube'
_exptl_absorpt_coefficient_mu 3.454
_exptl_absorpt_correction_T_max 1.0000
_exptl_absorpt_correction_T_min 0.7893
_exptl_absorpt_correction_type multi-scan
_exptl_absorpt_process_details SADABS
_exptl_crystal_colour blue
_exptl_crystal_density_diffrn 1.967
_exptl_crystal_density_method 'not measured'
_exptl_crystal_description prism
_exptl_crystal_F_000 796
_exptl_crystal_size_max 0.2
_exptl_crystal_size_mid 0.08
_exptl_crystal_size_min 0.08
_refine_diff_density_max 3.318
_refine_diff_density_min -1.101
_refine_diff_density_rms 0.122
_refine_ls_extinction_method none
_refine_ls_goodness_of_fit_ref 1.042
_refine_ls_hydrogen_treatment constr
_refine_ls_matrix_type full
_refine_ls_number_parameters 365
_refine_ls_number_reflns 6385
_refine_ls_number_restraints 0
_refine_ls_restrained_S_all 1.042
_refine_ls_R_factor_all 0.0372
_refine_ls_R_factor_gt 0.0303
_refine_ls_shift/su_max 0.001
_refine_ls_shift/su_mean 0.000
_refine_ls_structure_factor_coef Fsqd
_refine_ls_weighting_details 'calc w=1/[\s^2^(Fo^2^)+(0.2000P)^2^+0.0000P] where P=(Fo^2^+2Fc^2^)/3'
_refine_ls_weighting_scheme calc
_refine_ls_wR_factor_gt 0.0670
_refine_ls_wR_factor_ref 0.0703
_reflns_Friedel_coverage 0.000
_reflns_number_gt 5611
_reflns_number_total 6385
_reflns_threshold_expression >2sigma(I)
_cod_data_source_file c5dt04239a1.cif
_cod_data_source_block added_by_encifer
_cod_depositor_comments
;
The following automatic conversions were performed:

'_exptl_absorpt_correction_type' value 'Multi-scan' changed to
'multi-scan' according to
/usr/data/users/saulius/crontab/automatic-downloads/rss-feeds/RSC/lib/dictionaries/cif_core.dic
dictionary named 'cif_core.dic' version 2.4.2 from 2011-04-26.

Automatic conversion script
Id: cif_fix_values 4268 2015-11-12 08:31:59Z antanas 

 Adding full bibliography for 7037593--7037603.cif.
;
_cod_database_code 7037597
_shelxl_version_number 2014-3
_shelx_space_group_comment
;
The symmetry employed for this shelxl refinement is uniquely defined
by the following loop, which should always be used as a source of
symmetry information in preference to the above space-group names.
They are only intended as comments.
;
_shelx_estimated_absorpt_t_max 0.770
_shelx_estimated_absorpt_t_min 0.545
_olex2_refinement_description
;
1. Fixed Uiso
 At 1.2 times of:
  All C(H) groups, All C(H,H) groups
 At 1.5 times of:
  All C(H,H,H) groups
2. Others
 Fixed Sof: I1(0.6) I2(0.4)
3.a Secondary CH2 refined with riding coordinates:
 C1(H1A,H1B), C2(H2A,H2B), C11(H11A,H11B), C12(H12A,H12B), C21(H21A,H21B),
 C22(H22A,H22B), C23(H23A,H23B), C24(H24A,H24B)
3.b Aromatic/amide H refined with riding coordinates:
 C6(H6), C16(H16)
3.c Idealised Me refined as rotating group:
 C9(H9A,H9B,H9C), C10(H10A,H10B,H10C), C19(H19A,H19B,H19C), C20(H20A,H20B,H20C)
;

loop_
_space_group_symop_operation_xyz
'x, y, z'
'-x, -y, -z'

loop_
_atom_site_label
_atom_site_type_symbol
_atom_site_fract_x
_atom_site_fract_y
_atom_site_fract_z
_atom_site_U_iso_or_equiv
_atom_site_adp_type
_atom_site_occupancy
_atom_site_site_symmetry_order
_atom_site_calc_flag
_atom_site_refinement_flags_posn
_atom_site_refinement_flags_occupancy
_atom_site_disorder_assembly
_atom_site_disorder_group
Eu1 Eu 0.79349(2) 0.75815(2) 0.25568(2) 0.01818(6) Uani 1 1 d . . . .
I1 I 1.05981(18) 0.55913(19) 0.25433(6) 0.0160(2) Uani 0.6 1 d . P A 1
F1 F 0.8388(3) 0.6696(3) 0.38579(14) 0.0308(5) Uani 1 1 d . . . .
O1 O 0.6377(3) 0.5078(3) 0.22040(18) 0.0274(6) Uani 1 1 d . . . .
N1 N 0.6074(3) 0.8065(3) 0.3402(2) 0.0219(7) Uani 1 1 d . . . .
C1 C 0.4778(4) 0.8831(4) 0.3147(3) 0.0255(8) Uani 1 1 d . . . .
H1A H 0.4681 0.9628 0.3577 0.031 Uiso 1 1 calc R . . .
H1B H 0.3792 0.8132 0.3015 0.031 Uiso 1 1 calc R . . .
I2 I 1.0583(4) 0.5719(4) 0.25267(16) 0.0451(8) Uani 0.4 1 d . P A 2
F2 F 0.8745(3) 0.5599(3) 0.51842(17) 0.0406(7) Uani 1 1 d . . . .
N2 N 0.5518(4) 0.8406(4) 0.1812(2) 0.0232(7) Uani 1 1 d . . . .
C2 C 0.5080(4) 0.9460(4) 0.2441(2) 0.0233(8) Uani 1 1 d . . . .
H2A H 0.4134 0.9828 0.2221 0.028 Uiso 1 1 calc R . . .
H2B H 0.5924 1.0312 0.2610 0.028 Uiso 1 1 calc R . . .
F3 F 0.4239(3) 0.7371(3) 0.58185(16) 0.0375(6) Uani 1 1 d . . . .
N3 N 0.9407(4) 0.9072(3) 0.18532(19) 0.0213(6) Uani 1 1 d . . . .
C3 C 0.6101(4) 0.7609(4) 0.4103(2) 0.0215(8) Uani 1 1 d . . . .
F4 F 0.3838(3) 0.8446(3) 0.45363(16) 0.0371(6) Uani 1 1 d . . . .
N4 N 0.9474(3) 0.9966(3) 0.34591(19) 0.0203(6) Uani 1 1 d . . . .
C4 C 0.7322(4) 0.6862(4) 0.4356(2) 0.0247(8) Uani 1 1 d . . . .
F5 F 0.7628(2) 0.6588(2) 0.11021(13) 0.0252(5) Uani 1 1 d . . . .
C5 C 0.7518(5) 0.6298(5) 0.5027(3) 0.0275(9) Uani 1 1 d . . . .
F6 F 0.7859(3) 0.5205(3) -0.03181(14) 0.0321(5) Uani 1 1 d . . . .
C6 C 0.6499(5) 0.6442(4) 0.5552(3) 0.0282(9) Uani 1 1 d . . . .
H6 H 0.6620 0.6063 0.6025 0.034 Uiso 1 1 calc R . . .
F7 F 1.2079(3) 0.8804(3) -0.03888(15) 0.0355(6) Uani 1 1 d . . . .
C7 C 0.5290(5) 0.7180(4) 0.5335(3) 0.0274(9) Uani 1 1 d . . . .
F8 F 1.1872(3) 1.0216(3) 0.09984(14) 0.0286(5) Uani 1 1 d . . . .
C8 C 0.5083(4) 0.7747(4) 0.4655(3) 0.0257(8) Uani 1 1 d . . . .
C9 C 0.4217(4) 0.7182(4) 0.1493(3) 0.0285(9) Uani 1 1 d . . . .
H9A H 0.3976 0.6663 0.1914 0.043 Uiso 1 1 calc GR . . .
H9B H 0.4516 0.6498 0.1074 0.043 Uiso 1 1 calc GR . . .
H9C H 0.3300 0.7578 0.1279 0.043 Uiso 1 1 calc GR . . .
C10 C 0.5815(5) 0.9176(5) 0.1156(3) 0.0333(10) Uani 1 1 d . . . .
H10A H 0.6117 0.8492 0.0738 0.050 Uiso 1 1 calc GR . . .
H10B H 0.6655 1.0009 0.1351 0.050 Uiso 1 1 calc GR . . .
H10C H 0.4870 0.9535 0.0947 0.050 Uiso 1 1 calc GR . . .
C11 C 1.0256(4) 1.0532(4) 0.2223(2) 0.0236(8) Uani 1 1 d . . . .
H11A H 1.0141 1.1220 0.1851 0.028 Uiso 1 1 calc R . . .
H11B H 1.1375 1.0479 0.2365 0.028 Uiso 1 1 calc R . . .
C12 C 0.9617(5) 1.1080(4) 0.2952(2) 0.0247(8) Uani 1 1 d . . . .
H12A H 1.0310 1.1974 0.3255 0.030 Uiso 1 1 calc R . . .
H12B H 0.8582 1.1354 0.2795 0.030 Uiso 1 1 calc R . . .
C13 C 0.9690(4) 0.8493(4) 0.1134(2) 0.0200(7) Uani 1 1 d . . . .
C14 C 0.8754(4) 0.7171(4) 0.0721(2) 0.0214(8) Uani 1 1 d . . . .
C15 C 0.8866(5) 0.6448(4) -0.0005(2) 0.0249(8) Uani 1 1 d . . . .
C16 C 0.9974(5) 0.6963(5) -0.0418(2) 0.0280(9) Uani 1 1 d . . . .
H16 H 1.0066 0.6475 -0.0926 0.034 Uiso 1 1 calc R . . .
C17 C 1.0935(5) 0.8243(5) -0.0035(2) 0.0259(8) Uani 1 1 d . . . .
C18 C 1.0813(4) 0.8990(4) 0.0697(2) 0.0230(8) Uani 1 1 d . . . .
C19 C 1.1021(4) 0.9604(4) 0.3750(2) 0.0248(8) Uani 1 1 d . . . .
H19A H 1.1486 0.9201 0.3302 0.037 Uiso 1 1 calc GR . . .
H19B H 1.0905 0.8875 0.4090 0.037 Uiso 1 1 calc GR . . .
H19C H 1.1694 1.0497 0.4050 0.037 Uiso 1 1 calc GR . . .
C20 C 0.8821(5) 1.0595(5) 0.4146(2) 0.0270(9) Uani 1 1 d . . . .
H20A H 0.9522 1.1474 0.4441 0.040 Uiso 1 1 calc GR . . .
H20B H 0.8702 0.9866 0.4487 0.040 Uiso 1 1 calc GR . . .
H20C H 0.7804 1.0860 0.3967 0.040 Uiso 1 1 calc GR . . .
C21 C 0.5244(5) 0.4499(5) 0.2644(3) 0.0369(11) Uani 1 1 d . . . .
H21A H 0.4700 0.5285 0.2875 0.044 Uiso 1 1 calc R . . .
H21B H 0.5752 0.4058 0.3073 0.044 Uiso 1 1 calc R . . .
C22 C 0.4113(6) 0.3332(5) 0.2042(4) 0.0565(17) Uani 1 1 d . . . .
H22A H 0.3921 0.2412 0.2249 0.068 Uiso 1 1 calc R . . .
H22B H 0.3109 0.3682 0.1909 0.068 Uiso 1 1 calc R . . .
C23 C 0.4890(6) 0.3082(5) 0.1329(4) 0.0503(14) Uani 1 1 d . . . .
H23A H 0.4843 0.2019 0.1129 0.060 Uiso 1 1 calc R . . .
H23B H 0.4397 0.3538 0.0904 0.060 Uiso 1 1 calc R . . .
C24 C 0.6528(5) 0.3809(5) 0.1629(3) 0.0372(11) Uani 1 1 d . . . .
H24A H 0.7147 0.3143 0.1879 0.045 Uiso 1 1 calc R . . .
H24B H 0.7027 0.4119 0.1199 0.045 Uiso 1 1 calc R . . .

loop_
_atom_site_aniso_label
_atom_site_aniso_U_11
_atom_site_aniso_U_22
_atom_site_aniso_U_33
_atom_site_aniso_U_23
_atom_site_aniso_U_13
_atom_site_aniso_U_12
Eu1 0.01241(9) 0.01971(10) 0.02148(11) 0.00241(7) 0.00286(7) 0.00087(6)
I1 0.0167(5) 0.0194(4) 0.0129(4) 0.0018(3) 0.0040(3) 0.0063(3)
F1 0.0221(11) 0.0480(15) 0.0302(13) 0.0130(11) 0.0124(10) 0.0176(11)
O1 0.0225(14) 0.0213(13) 0.0356(17) 0.0028(12) 0.0046(12) -0.0040(11)
N1 0.0136(14) 0.0244(16) 0.0289(18) 0.0052(13) 0.0045(13) 0.0061(12)
C1 0.0142(17) 0.028(2) 0.036(2) 0.0065(17) 0.0033(16) 0.0080(15)
I2 0.0221(10) 0.0325(11) 0.0768(16) -0.0048(8) 0.0106(9) 0.0073(7)
F2 0.0353(14) 0.0550(17) 0.0432(16) 0.0233(13) 0.0121(12) 0.0264(13)
N2 0.0175(15) 0.0245(16) 0.0277(18) 0.0091(14) 0.0016(13) 0.0013(12)
C2 0.0191(18) 0.0180(18) 0.033(2) 0.0045(16) 0.0041(16) 0.0046(14)
F3 0.0380(14) 0.0453(15) 0.0369(15) 0.0111(12) 0.0214(12) 0.0138(12)
N3 0.0170(15) 0.0221(16) 0.0231(17) 0.0025(13) 0.0032(12) -0.0012(12)
C3 0.0161(17) 0.0201(18) 0.027(2) 0.0011(15) 0.0044(15) 0.0021(14)
F4 0.0262(13) 0.0507(16) 0.0426(16) 0.0140(13) 0.0144(11) 0.0201(12)
N4 0.0151(14) 0.0234(16) 0.0201(16) -0.0013(13) 0.0024(12) 0.0018(12)
C4 0.0177(17) 0.031(2) 0.027(2) 0.0050(16) 0.0085(15) 0.0065(15)
F5 0.0205(11) 0.0265(11) 0.0247(12) 0.0011(9) 0.0030(9) -0.0047(9)
C5 0.0202(19) 0.029(2) 0.034(2) 0.0084(17) 0.0031(17) 0.0079(16)
F6 0.0347(13) 0.0273(12) 0.0276(13) -0.0038(10) -0.0015(10) -0.0006(10)
C6 0.029(2) 0.026(2) 0.030(2) 0.0073(17) 0.0065(17) 0.0030(16)
F7 0.0333(13) 0.0465(15) 0.0315(14) 0.0135(12) 0.0150(11) 0.0045(11)
C7 0.026(2) 0.024(2) 0.033(2) 0.0022(17) 0.0135(17) 0.0013(16)
F8 0.0208(11) 0.0295(12) 0.0328(14) 0.0048(10) 0.0051(10) -0.0053(9)
C8 0.0172(17) 0.026(2) 0.035(2) 0.0033(17) 0.0076(16) 0.0061(15)
C9 0.0190(18) 0.028(2) 0.035(2) 0.0042(17) -0.0037(16) 0.0016(16)
C10 0.029(2) 0.040(2) 0.036(3) 0.019(2) 0.0048(19) 0.0069(18)
C11 0.0210(18) 0.0220(19) 0.025(2) 0.0022(15) 0.0027(15) -0.0039(15)
C12 0.0219(18) 0.0195(18) 0.028(2) -0.0024(15) 0.0004(16) -0.0006(15)
C13 0.0157(16) 0.0230(18) 0.0209(19) 0.0051(15) 0.0006(14) 0.0032(14)
C14 0.0177(17) 0.0243(19) 0.022(2) 0.0072(15) 0.0029(14) 0.0010(14)
C15 0.0244(19) 0.0209(18) 0.026(2) 0.0010(15) -0.0024(16) 0.0034(15)
C16 0.031(2) 0.035(2) 0.021(2) 0.0059(17) 0.0066(17) 0.0117(17)
C17 0.0239(19) 0.032(2) 0.027(2) 0.0140(17) 0.0075(16) 0.0081(16)
C18 0.0164(17) 0.0240(19) 0.027(2) 0.0080(16) 0.0001(15) -0.0020(14)
C19 0.0181(18) 0.029(2) 0.024(2) -0.0021(16) 0.0005(15) 0.0059(15)
C20 0.0206(18) 0.031(2) 0.025(2) -0.0053(17) 0.0050(16) 0.0040(16)
C21 0.033(2) 0.029(2) 0.054(3) 0.016(2) 0.014(2) 0.0009(18)
C22 0.027(2) 0.024(2) 0.113(5) -0.006(3) 0.022(3) -0.0031(19)
C23 0.035(3) 0.028(2) 0.077(4) -0.009(2) -0.006(3) 0.003(2)
C24 0.036(2) 0.024(2) 0.048(3) -0.0010(19) 0.010(2) -0.0009(18)

loop_
_atom_type_symbol
_atom_type_description
_atom_type_scat_dispersion_real
_atom_type_scat_dispersion_imag
_atom_type_scat_source
C C 0.0033 0.0016 'International Tables Vol C Tables 4.2.6.8 and 6.1.1.4'
H H 0.0000 0.0000 'International Tables Vol C Tables 4.2.6.8 and 6.1.1.4'
N N 0.0061 0.0033 'International Tables Vol C Tables 4.2.6.8 and 6.1.1.4'
O O 0.0106 0.0060 'International Tables Vol C Tables 4.2.6.8 and 6.1.1.4'
F F 0.0171 0.0103 'International Tables Vol C Tables 4.2.6.8 and 6.1.1.4'
I I -0.4742 1.8119 'International Tables Vol C Tables 4.2.6.8 and 6.1.1.4'
Eu Eu -0.1578 3.6682 'International Tables Vol C Tables 4.2.6.8 and 6.1.1.4'

loop_
_geom_angle_atom_site_label_1
_geom_angle_atom_site_label_2
_geom_angle_atom_site_label_3
_geom_angle
F1 Eu1 I1 70.73(5)
F1 Eu1 I2 71.85(7)
F1 Eu1 N2 131.63(9)
F1 Eu1 N4 79.86(9)
O1 Eu1 I1 78.93(7)
O1 Eu1 F1 78.71(9)
O1 Eu1 I2 80.36(9)
O1 Eu1 N2 85.08(10)
O1 Eu1 N4 157.70(10)
O1 Eu1 F5 68.95(8)
N1 Eu1 I1 134.18(8)
N1 Eu1 F1 64.36(9)
N1 Eu1 O1 83.85(10)
N1 Eu1 I2 135.52(9)
N1 Eu1 N2 68.82(11)
N1 Eu1 N4 81.41(10)
N1 Eu1 F5 132.07(9)
N2 Eu1 I1 149.15(8)
N2 Eu1 I2 149.02(9)
N3 Eu1 I1 86.65(8)
N3 Eu1 F1 136.69(9)
N3 Eu1 O1 133.71(10)
N3 Eu1 N1 133.28(11)
N3 Eu1 I2 84.98(9)
N3 Eu1 N2 85.60(10)
N3 Eu1 N4 67.84(10)
N3 Eu1 F5 65.23(9)
N4 Eu1 I1 99.68(7)
N4 Eu1 I2 98.70(9)
N4 Eu1 N2 104.88(10)
F5 Eu1 I1 79.49(6)
F5 Eu1 F1 139.50(8)
F5 Eu1 I2 79.11(7)
F5 Eu1 N2 70.15(9)
F5 Eu1 N4 133.04(9)
C4 F1 Eu1 119.0(2)
C21 O1 Eu1 125.0(3)
C21 O1 C24 104.0(3)
C24 O1 Eu1 130.2(2)
C1 N1 Eu1 119.6(2)
C3 N1 Eu1 123.4(2)
C3 N1 C1 116.9(3)
N1 C1 H1A 109.8
N1 C1 H1B 109.8
N1 C1 C2 109.2(3)
H1A C1 H1B 108.3
C2 C1 H1A 109.8
C2 C1 H1B 109.8
C2 N2 Eu1 101.9(2)
C2 N2 C9 110.2(3)
C2 N2 C10 108.7(3)
C9 N2 Eu1 113.3(2)
C9 N2 C10 107.4(3)
C10 N2 Eu1 115.2(2)
C1 C2 H2A 108.7
C1 C2 H2B 108.7
N2 C2 C1 114.2(3)
N2 C2 H2A 108.7
N2 C2 H2B 108.7
H2A C2 H2B 107.6
C11 N3 Eu1 122.0(2)
C13 N3 Eu1 120.2(2)
C13 N3 C11 117.0(3)
N1 C3 C4 117.9(3)
N1 C3 C8 131.0(3)
C4 C3 C8 111.1(4)
C12 N4 Eu1 106.2(2)
C12 N4 C19 110.6(3)
C19 N4 Eu1 105.9(2)
C20 N4 Eu1 117.8(2)
C20 N4 C12 108.2(3)
C20 N4 C19 108.0(3)
F1 C4 C3 115.2(3)
C5 C4 F1 118.7(3)
C5 C4 C3 126.2(4)
C14 F5 Eu1 116.1(2)
F2 C5 C4 119.2(4)
F2 C5 C6 119.5(4)
C4 C5 C6 121.4(4)
C5 C6 H6 122.6
C5 C6 C7 114.7(4)
C7 C6 H6 122.6
F3 C7 C6 118.5(4)
F3 C7 C8 117.4(4)
C8 C7 C6 124.1(4)
F4 C8 C3 121.1(4)
F4 C8 C7 116.4(3)
C7 C8 C3 122.5(4)
N2 C9 H9A 109.5
N2 C9 H9B 109.5
N2 C9 H9C 109.5
H9A C9 H9B 109.5
H9A C9 H9C 109.5
H9B C9 H9C 109.5
N2 C10 H10A 109.5
N2 C10 H10B 109.5
N2 C10 H10C 109.5
H10A C10 H10B 109.5
H10A C10 H10C 109.5
H10B C10 H10C 109.5
N3 C11 H11A 109.9
N3 C11 H11B 109.9
N3 C11 C12 109.1(3)
H11A C11 H11B 108.3
C12 C11 H11A 109.9
C12 C11 H11B 109.9
N4 C12 C11 112.3(3)
N4 C12 H12A 109.1
N4 C12 H12B 109.1
C11 C12 H12A 109.1
C11 C12 H12B 109.1
H12A C12 H12B 107.9
N3 C13 C14 118.2(3)
N3 C13 C18 130.7(3)
C14 C13 C18 111.1(3)
F5 C14 C13 115.6(3)
C15 C14 F5 118.4(3)
C15 C14 C13 126.1(3)
F6 C15 C14 118.3(4)
F6 C15 C16 120.2(4)
C14 C15 C16 121.5(4)
C15 C16 H16 122.6
C17 C16 C15 114.7(4)
C17 C16 H16 122.6
F7 C17 C16 118.7(4)
F7 C17 C18 117.4(4)
C18 C17 C16 124.0(4)
F8 C18 C13 120.8(3)
F8 C18 C17 116.5(3)
C17 C18 C13 122.6(3)
N4 C19 H19A 109.5
N4 C19 H19B 109.5
N4 C19 H19C 109.5
H19A C19 H19B 109.5
H19A C19 H19C 109.5
H19B C19 H19C 109.5
N4 C20 H20A 109.5
N4 C20 H20B 109.5
N4 C20 H20C 109.5
H20A C20 H20B 109.5
H20A C20 H20C 109.5
H20B C20 H20C 109.5
O1 C21 H21A 110.8
O1 C21 H21B 110.8
O1 C21 C22 104.8(4)
H21A C21 H21B 108.9
C22 C21 H21A 110.8
C22 C21 H21B 110.8
C21 C22 H22A 110.7
C21 C22 H22B 110.7
H22A C22 H22B 108.8
C23 C22 C21 105.4(4)
C23 C22 H22A 110.7
C23 C22 H22B 110.7
C22 C23 H23A 111.0
C22 C23 H23B 111.0
H23A C23 H23B 109.0
C24 C23 C22 103.6(4)
C24 C23 H23A 111.0
C24 C23 H23B 111.0
O1 C24 C23 103.7(4)
O1 C24 H24A 111.0
O1 C24 H24B 111.0
C23 C24 H24A 111.0
C23 C24 H24B 111.0
H24A C24 H24B 109.0

loop_
_geom_bond_atom_site_label_1
_geom_bond_atom_site_label_2
_geom_bond_distance
Eu1 I1 3.1722(17)
Eu1 F1 2.541(2)
Eu1 O1 2.488(3)
Eu1 N1 2.400(3)
Eu1 I2 3.083(3)
Eu1 N2 2.598(3)
Eu1 N3 2.390(3)
Eu1 N4 2.595(3)
Eu1 F5 2.524(2)
F1 C4 1.378(4)
O1 C21 1.452(5)
O1 C24 1.456(5)
N1 C1 1.475(5)
N1 C3 1.362(5)
C1 H1A 0.9900
C1 H1B 0.9900
C1 C2 1.495(6)
F2 C5 1.349(4)
N2 C2 1.482(5)
N2 C9 1.483(5)
N2 C10 1.489(5)
C2 H2A 0.9900
C2 H2B 0.9900
F3 C7 1.352(4)
N3 C11 1.464(5)
N3 C13 1.358(5)
C3 C4 1.410(5)
C3 C8 1.413(5)
F4 C8 1.353(4)
N4 C12 1.479(5)
N4 C19 1.483(5)
N4 C20 1.477(5)
C4 C5 1.361(6)
F5 C14 1.379(4)
C5 C6 1.379(6)
F6 C15 1.349(4)
C6 H6 0.9500
C6 C7 1.380(6)
F7 C17 1.354(4)
C7 C8 1.377(6)
F8 C18 1.358(4)
C9 H9A 0.9800
C9 H9B 0.9800
C9 H9C 0.9800
C10 H10A 0.9800
C10 H10B 0.9800
C10 H10C 0.9800
C11 H11A 0.9900
C11 H11B 0.9900
C11 C12 1.508(5)
C12 H12A 0.9900
C12 H12B 0.9900
C13 C14 1.413(5)
C13 C18 1.415(5)
C14 C15 1.360(6)
C15 C16 1.383(6)
C16 H16 0.9500
C16 C17 1.381(6)
C17 C18 1.380(6)
C19 H19A 0.9800
C19 H19B 0.9800
C19 H19C 0.9800
C20 H20A 0.9800
C20 H20B 0.9800
C20 H20C 0.9800
C21 H21A 0.9900
C21 H21B 0.9900
C21 C22 1.526(7)
C22 H22A 0.9900
C22 H22B 0.9900
C22 C23 1.510(8)
C23 H23A 0.9900
C23 H23B 0.9900
C23 C24 1.493(6)
C24 H24A 0.9900
C24 H24B 0.9900

loop_
_geom_torsion_atom_site_label_1
_geom_torsion_atom_site_label_2
_geom_torsion_atom_site_label_3
_geom_torsion_atom_site_label_4
_geom_torsion
Eu1 F1 C4 C3 -3.7(4)
Eu1 F1 C4 C5 175.7(3)
Eu1 O1 C21 C22 154.1(3)
Eu1 O1 C24 C23 -145.4(3)
Eu1 N1 C1 C2 -12.1(4)
Eu1 N1 C3 C4 2.4(5)
Eu1 N1 C3 C8 -177.5(3)
Eu1 N2 C2 C1 -56.8(3)
Eu1 N3 C11 C12 -18.9(4)
Eu1 N3 C13 C14 17.8(4)
Eu1 N3 C13 C18 -161.7(3)
Eu1 N4 C12 C11 -51.8(3)
Eu1 F5 C14 C13 -15.9(4)
Eu1 F5 C14 C15 164.5(3)
F1 C4 C5 F2 0.1(6)
F1 C4 C5 C6 179.3(4)
O1 C21 C22 C23 12.6(5)
N1 C1 C2 N2 49.3(4)
N1 C3 C4 F1 1.0(5)
N1 C3 C4 C5 -178.3(4)
N1 C3 C8 F4 -0.9(7)
N1 C3 C8 C7 178.7(4)
C1 N1 C3 C4 179.4(3)
C1 N1 C3 C8 -0.5(6)
F2 C5 C6 C7 179.7(4)
F3 C7 C8 C3 -179.6(4)
F3 C7 C8 F4 0.0(6)
N3 C11 C12 N4 48.3(4)
N3 C13 C14 F5 -0.2(5)
N3 C13 C14 C15 179.4(4)
N3 C13 C18 F8 2.1(6)
N3 C13 C18 C17 179.7(4)
C3 N1 C1 C2 170.8(3)
C3 C4 C5 F2 179.4(4)
C3 C4 C5 C6 -1.3(7)
C4 C3 C8 F4 179.2(4)
C4 C3 C8 C7 -1.3(6)
C4 C5 C6 C7 0.5(6)
F5 C14 C15 F6 0.6(5)
F5 C14 C15 C16 -179.6(3)
C5 C6 C7 F3 -179.9(4)
C5 C6 C7 C8 -0.2(6)
F6 C15 C16 C17 -180.0(3)
C6 C7 C8 C3 0.7(7)
C6 C7 C8 F4 -179.7(4)
F7 C17 C18 F8 -0.8(5)
F7 C17 C18 C13 -178.4(3)
C8 C3 C4 F1 -179.0(3)
C8 C3 C4 C5 1.6(6)
C9 N2 C2 C1 63.8(4)
C10 N2 C2 C1 -178.9(3)
C11 N3 C13 C14 -172.5(3)
C11 N3 C13 C18 8.0(6)
C13 N3 C11 C12 171.5(3)
C13 C14 C15 F6 -179.0(3)
C13 C14 C15 C16 0.8(6)
C14 C13 C18 F8 -177.5(3)
C14 C13 C18 C17 0.1(5)
C14 C15 C16 C17 0.2(6)
C15 C16 C17 F7 178.3(3)
C15 C16 C17 C18 -1.1(6)
C16 C17 C18 F8 178.6(4)
C16 C17 C18 C13 1.0(6)
C18 C13 C14 F5 179.5(3)
C18 C13 C14 C15 -1.0(6)
C19 N4 C12 C11 62.7(4)
C20 N4 C12 C11 -179.2(3)
C21 O1 C24 C23 44.1(5)
C21 C22 C23 C24 13.6(6)
C22 C23 C24 O1 -35.1(5)
C24 O1 C21 C22 -34.8(4)
